data_2241455
loop_
_publ_author_name
'Triantis, Charalampos'
'Shegani, Antonio'
'Kiritsis, Christos'
'Raptopoulou, Catherine P.'
'Psycharis, Vassilis'
'Pelecanou, Maria'
'Pirmettis, Ioannis'
'Papadopoulos, Minas'

_publ_section_title
;
 Crystal structure of
 <i>fac</i>-tricarbonyl(quinoline-2-carboxylato-\k^2^<i>N</i>,<i>O</i>)(triphenylarsane-\k<i>As</i>)rhenium(I)
;
_journal_issue 2
_journal_name_full 'Acta Crystallographica Section E'
_journal_page_first 114
_journal_page_last 116
_journal_paper_doi 10.1107/S2056989015024640
_journal_volume 72
_journal_year 2016
_chemical_formula_iupac '[Re (C10 H6 N O2) (C18 H15 As) (C O)3]'
_chemical_formula_moiety 'C31 H21 As N O5 Re'
_chemical_formula_sum 'C31 H21 As N O5 Re'
_chemical_formula_weight 748.61
_chemical_name_systematic
<i>fac</i>-Tricarbonyl(quinoline-2-carboxylato-\k^2^<i>N</i>,<i>O</i>)(triphenylarsane-\k<i>As</i>)rhenium(I)
_space_group_crystal_system orthorhombic
_space_group_IT_number 33
_space_group_name_Hall 'P 2c -2n'
_space_group_name_H-M_alt 'P n a 21'
_symmetry_space_group_name_Hall 'P 2c -2n'
_symmetry_space_group_name_H-M 'P n a 21'
_atom_sites_solution_hydrogens geom
_audit_creation_method SHELXL-2014/6
_cell_angle_alpha 90
_cell_angle_beta 90
_cell_angle_gamma 90
_cell_formula_units_Z 4
_cell_length_a 18.1637(3)
_cell_length_b 10.3463(2)
_cell_length_c 14.5322(3)
_cell_measurement_reflns_used 17073
_cell_measurement_temperature 160(2)
_cell_measurement_theta_max 71.87
_cell_measurement_theta_min 6.56
_cell_volume 2730.99(9)
_computing_cell_refinement
;
CrystalClear (Rigaku, 2005)
;
_computing_data_collection
;
CrystalClear (Rigaku, 2005)
;
_computing_data_reduction
;
CrystalClear (Rigaku, 2005)
;
_computing_molecular_graphics
;
DIAMOND (Crystal Impact, 2012)
;
_computing_publication_material
;
SHELXL2014 (Sheldrick, 2015) and PLATON (Spek, 2009)
;
_computing_structure_refinement
;
SHELXL2014 (Sheldrick, 2015)
;
_computing_structure_solution
;
SHELXS97 (Sheldrick, 2008)
;
_diffrn_ambient_temperature 160(2)
_diffrn_measured_fraction_theta_full 0.974
_diffrn_measured_fraction_theta_max 0.980
_diffrn_measurement_device_type 'Rigaku R-AXIS SPIDER IPDS'
_diffrn_measurement_method '\q scans'
_diffrn_radiation_type CuK\a
_diffrn_radiation_wavelength 1.54178
_diffrn_reflns_av_R_equivalents 0.0522
_diffrn_reflns_limit_h_max 15
_diffrn_reflns_limit_h_min -20
_diffrn_reflns_limit_k_max 8
_diffrn_reflns_limit_k_min -12
_diffrn_reflns_limit_l_max 17
_diffrn_reflns_limit_l_min -17
_diffrn_reflns_number 16386
_diffrn_reflns_theta_full 67.679
_diffrn_reflns_theta_max 67.456
_diffrn_reflns_theta_min 7.168
_exptl_absorpt_coefficient_mu 10.397
_exptl_absorpt_correction_T_max 1.00
_exptl_absorpt_correction_T_min 0.443
_exptl_absorpt_correction_type multi-scan
_exptl_absorpt_process_details
;
(<i>CrystalClear</i>; Rigaku, 2005)
;
_exptl_crystal_colour colorless
_exptl_crystal_density_diffrn 1.821
_exptl_crystal_density_method 'not measured'
_exptl_crystal_description parallelepided
_exptl_crystal_F_000 1448
_exptl_crystal_size_max 0.27
_exptl_crystal_size_mid 0.27
_exptl_crystal_size_min 0.09
_refine_diff_density_max 1.389
_refine_diff_density_min -1.498
_refine_ls_abs_structure_details
;
Flack <i>x</i> determined using 2096 quotients
[(<i>I</i>^+^)-(<i>I</i>^-^)]/[(<i>I</i>^+^)+(<i>I</i>^-^)]
(Parsons <i>et al.</i>, 2013)
;
_refine_ls_abs_structure_Flack 0.019(7)
_refine_ls_extinction_method none
_refine_ls_goodness_of_fit_ref 1.054
_refine_ls_hydrogen_treatment constr
_refine_ls_matrix_type full
_refine_ls_number_parameters 352
_refine_ls_number_reflns 4768
_refine_ls_number_restraints 1
_refine_ls_restrained_S_all 1.054
_refine_ls_R_factor_all 0.0332
_refine_ls_R_factor_gt 0.0325
_refine_ls_shift/su_max 0.001
_refine_ls_shift/su_mean 0.000
_refine_ls_structure_factor_coef Fsqd
_refine_ls_weighting_details 'w=1/[\s^2^(Fo^2^)+(0.0343P)^2^+0.6895P] where P=(Fo^2^+2Fc^2^)/3'
_refine_ls_weighting_scheme calc
_refine_ls_wR_factor_gt 0.0758
_refine_ls_wR_factor_ref 0.0762
_reflns_number_gt 4655
_reflns_number_total 4768
_reflns_threshold_expression 'I > 2\s(I)'
_cod_data_source_file wm5246sup1.cif
_cod_data_source_block I
_cod_database_code 2241455
_shelx_space_group_comment
;
The symmetry employed for this shelxl refinement is uniquely defined
by the following loop, which should always be used as a source of
symmetry information in preference to the above space-group names.
They are only intended as comments.
;
_shelxl_version_number 2014/6

loop_
_space_group_symop_operation_xyz
'x, y, z'
'-x, -y, z+1/2'
'-x+1/2, y+1/2, z+1/2'
'x+1/2, -y+1/2, z'

loop_
_atom_site_type_symbol
_atom_site_label
_atom_site_fract_x
_atom_site_fract_y
_atom_site_fract_z
_atom_site_U_iso_or_equiv
_atom_site_adp_type
_atom_site_calc_flag
_atom_site_occupancy
Re Re 0.19141(2) 0.85298(3) 0.46794(4) 0.01930(12) Uani d 1
N N1 0.2993(4) 0.9464(7) 0.4983(4) 0.0229(17) Uani d 1
O O1 0.2681(3) 0.6990(5) 0.4781(5) 0.0335(14) Uani d 1
O O2 0.3818(4) 0.6409(5) 0.5218(5) 0.0385(18) Uani d 1
C C1 0.3333(5) 0.7230(9) 0.5073(6) 0.029(2) Uani d 1
C C2 0.3522(5) 0.8626(7) 0.5221(6) 0.0226(19) Uani d 1
C C3 0.4205(5) 0.9006(10) 0.5543(7) 0.038(2) Uani d 1
H H3 0.4555 0.8369 0.5719 0.046 Uiso calc 1
C C4 0.4377(6) 1.0254(10) 0.5610(7) 0.040(2) Uani d 1
H H4 0.4844 1.0513 0.5840 0.048 Uiso calc 1
C C5 0.3859(6) 1.1180(9) 0.5337(7) 0.035(2) Uani d 1
C C6 0.4030(7) 1.2520(9) 0.5344(7) 0.049(3) Uani d 1
H H6 0.4499 1.2802 0.5554 0.059 Uiso calc 1
C C7 0.3516(8) 1.3419(9) 0.5048(8) 0.054(3) Uani d 1
H H7 0.3624 1.4317 0.5079 0.064 Uiso calc 1
C C8 0.2841(6) 1.2999(7) 0.4704(9) 0.040(2) Uani d 1
H H8 0.2497 1.3621 0.4489 0.048 Uiso calc 1
C C9 0.2659(5) 1.1707(7) 0.4666(8) 0.034(2) Uani d 1
H H9 0.2200 1.1438 0.4419 0.040 Uiso calc 1
C C10 0.3176(5) 1.0772(9) 0.5008(6) 0.027(2) Uani d 1
As As 0.17369(5) 0.81237(9) 0.64209(6) 0.0203(2) Uani d 1
C C11 0.2613(5) 0.8487(7) 0.7149(6) 0.024(2) Uani d 1
C C12 0.3060(4) 0.7508(10) 0.7455(6) 0.030(2) Uani d 1
H H12 0.2925 0.6633 0.7349 0.037 Uiso calc 1
C C13 0.3712(5) 0.7793(10) 0.7920(6) 0.039(2) Uani d 1
H H13 0.4019 0.7115 0.8137 0.047 Uiso calc 1
C C14 0.3907(6) 0.9064(10) 0.8063(7) 0.042(3) Uani d 1
H H14 0.4353 0.9260 0.8375 0.050 Uiso calc 1
C C15 0.3456(6) 1.0064(11) 0.7755(7) 0.042(3) Uani d 1
H H15 0.3586 1.0938 0.7873 0.050 Uiso calc 1
C C16 0.2817(5) 0.9779(9) 0.7274(6) 0.029(2) Uani d 1
H H16 0.2521 1.0454 0.7031 0.035 Uiso calc 1
C C17 0.0961(5) 0.9123(8) 0.6992(6) 0.0245(19) Uani d 1
C C18 0.1054(5) 0.9746(8) 0.7841(5) 0.0279(19) Uani d 1
H H18 0.1501 0.9653 0.8173 0.033 Uiso calc 1
C C19 0.0488(5) 1.0500(9) 0.8192(6) 0.036(2) Uani d 1
H H19 0.0552 1.0959 0.8753 0.043 Uiso calc 1
C C20 -0.0172(5) 1.0575(9) 0.7717(7) 0.035(2) Uani d 1
H H20 -0.0562 1.1083 0.7960 0.042 Uiso calc 1
C C21 -0.0273(5) 0.9923(8) 0.6896(6) 0.029(2) Uani d 1
H H21 -0.0731 0.9970 0.6581 0.035 Uiso calc 1
C C22 0.0299(4) 0.9204(8) 0.6543(6) 0.0208(17) Uani d 1
H H22 0.0233 0.8757 0.5978 0.025 Uiso calc 1
C C23 0.1471(5) 0.6365(7) 0.6769(6) 0.027(2) Uani d 1
C C24 0.1601(5) 0.5348(8) 0.6156(7) 0.033(2) Uani d 1
H H24 0.1829 0.5514 0.5580 0.040 Uiso calc 1
C C25 0.1398(5) 0.4106(9) 0.6385(8) 0.038(2) Uani d 1
H H25 0.1484 0.3411 0.5972 0.046 Uiso calc 1
C C26 0.1067(6) 0.3891(9) 0.7223(8) 0.043(3) Uani d 1
H H26 0.0927 0.3036 0.7384 0.052 Uiso calc 1
C C27 0.0935(5) 0.4873(9) 0.7831(7) 0.042(2) Uani d 1
H H27 0.0696 0.4697 0.8399 0.050 Uiso calc 1
C C28 0.1148(5) 0.6126(9) 0.7618(6) 0.032(2) Uani d 1
H H28 0.1075 0.6808 0.8046 0.039 Uiso calc 1
C C30 0.1086(5) 0.7452(9) 0.4440(5) 0.031(2) Uani d 1
O O30 0.0571(4) 0.6812(7) 0.4282(5) 0.0404(17) Uani d 1
C C32 0.1253(4) 0.9943(7) 0.4725(7) 0.0262(17) Uani d 1
O O31 0.0843(3) 1.0805(6) 0.4766(6) 0.0421(16) Uani d 1
C C34 0.2037(5) 0.8780(10) 0.3367(8) 0.033(2) Uani d 1
O O32 0.2073(4) 0.8903(9) 0.2592(5) 0.047(2) Uani d 1

loop_
_atom_site_aniso_label
_atom_site_aniso_U_11
_atom_site_aniso_U_22
_atom_site_aniso_U_33
_atom_site_aniso_U_12
_atom_site_aniso_U_13
_atom_site_aniso_U_23
Re 0.0220(2) 0.01733(18) 0.01854(19) -0.00165(12) 0.00153(18) -0.00057(19)
N1 0.026(4) 0.022(4) 0.020(4) 0.003(3) 0.002(3) 0.001(3)
O1 0.044(4) 0.022(3) 0.035(3) -0.004(3) 0.000(4) -0.002(3)
O2 0.044(5) 0.026(3) 0.046(4) 0.018(3) 0.004(3) 0.004(3)
C1 0.033(6) 0.028(5) 0.026(4) 0.007(4) 0.000(4) 0.005(4)
C2 0.022(5) 0.025(4) 0.020(4) 0.004(4) -0.002(4) 0.002(3)
C3 0.026(6) 0.045(6) 0.044(6) 0.003(5) -0.004(5) 0.011(5)
C4 0.033(6) 0.041(6) 0.046(6) -0.010(5) -0.005(4) -0.004(5)
C5 0.040(6) 0.030(5) 0.035(5) -0.008(5) 0.001(4) 0.005(4)
C6 0.066(8) 0.033(5) 0.050(6) -0.028(6) -0.007(6) -0.002(5)
C7 0.084(11) 0.029(5) 0.048(7) -0.018(6) -0.004(7) 0.003(5)
C8 0.065(7) 0.018(4) 0.037(5) -0.001(4) 0.011(7) 0.001(6)
C9 0.045(6) 0.024(4) 0.033(4) -0.005(4) 0.005(6) 0.006(6)
C10 0.034(6) 0.023(4) 0.024(4) -0.013(4) 0.007(3) 0.003(4)
As 0.0243(5) 0.0170(4) 0.0196(4) -0.0012(4) 0.0007(4) 0.0009(4)
C11 0.027(5) 0.024(4) 0.021(4) 0.001(3) 0.004(4) 0.004(3)
C12 0.030(6) 0.029(5) 0.032(5) -0.003(4) -0.001(4) 0.006(4)
C13 0.032(5) 0.054(6) 0.032(5) 0.007(5) -0.003(4) 0.011(5)
C14 0.024(6) 0.056(6) 0.045(6) -0.011(5) -0.010(5) -0.004(6)
C15 0.038(6) 0.050(7) 0.038(6) -0.016(6) -0.008(5) -0.009(5)
C16 0.033(6) 0.026(4) 0.028(5) -0.001(4) -0.003(4) -0.004(4)
C17 0.027(5) 0.021(4) 0.026(4) -0.002(4) 0.006(4) 0.000(4)
C18 0.026(5) 0.039(5) 0.019(4) -0.001(4) -0.002(4) -0.006(4)
C19 0.041(6) 0.036(5) 0.030(5) -0.004(4) 0.006(4) -0.015(4)
C20 0.030(6) 0.032(5) 0.043(6) 0.007(5) 0.009(4) -0.004(4)
C21 0.025(5) 0.035(5) 0.028(5) -0.004(4) 0.000(4) 0.005(4)
C22 0.018(4) 0.027(4) 0.018(4) -0.008(3) 0.003(4) -0.003(4)
C23 0.022(5) 0.026(5) 0.031(5) -0.004(4) -0.002(4) 0.002(3)
C24 0.038(6) 0.022(5) 0.039(6) 0.001(4) -0.002(4) -0.002(4)
C25 0.035(6) 0.023(4) 0.057(7) -0.010(4) 0.001(6) -0.002(5)
C26 0.036(6) 0.023(4) 0.071(8) -0.011(5) -0.010(6) 0.014(5)
C27 0.037(6) 0.047(6) 0.041(6) -0.007(5) 0.004(5) 0.024(5)
C28 0.028(5) 0.033(5) 0.037(5) 0.001(4) -0.001(4) 0.004(4)
C30 0.040(6) 0.032(4) 0.021(5) -0.004(4) 0.006(4) -0.002(3)
O30 0.037(4) 0.045(4) 0.039(4) -0.022(3) 0.003(3) -0.014(3)
C32 0.032(4) 0.027(4) 0.019(3) -0.014(4) 0.003(4) 0.003(5)
O31 0.039(4) 0.038(3) 0.049(4) 0.017(3) 0.009(4) 0.012(4)
C34 0.025(5) 0.030(5) 0.044(7) -0.005(4) -0.002(5) -0.002(5)
O32 0.041(4) 0.086(6) 0.015(4) -0.004(4) 0.008(3) 0.009(4)

loop_
_atom_type_symbol
_atom_type_description
_atom_type_scat_dispersion_real
_atom_type_scat_dispersion_imag
_atom_type_scat_source
C C 0.0181 0.0091 'International Tables Vol C Tables 4.2.6.8 and 6.1.1.4'
H H 0.0000 0.0000 'International Tables Vol C Tables 4.2.6.8 and 6.1.1.4'
N N 0.0311 0.0180 'International Tables Vol C Tables 4.2.6.8 and 6.1.1.4'
O O 0.0492 0.0322 'International Tables Vol C Tables 4.2.6.8 and 6.1.1.4'
Re Re -5.2083 5.8923 'International Tables Vol C Tables 4.2.6.8 and 6.1.1.4'
As As -0.9300 1.0051 'International Tables Vol C Tables 4.2.6.8 and 6.1.1.4'

loop_
_geom_angle_atom_site_label_1
_geom_angle_atom_site_label_2
_geom_angle_atom_site_label_3
_geom_angle
C32 Re C30 87.6(3)
C32 Re C34 90.3(4)
C30 Re C34 89.4(4)
C32 Re O1 173.8(4)
C30 Re O1 95.2(3)
C34 Re O1 95.3(3)
C32 Re N1 102.5(3)
C30 Re N1 169.8(3)
C34 Re N1 92.0(3)
O1 Re N1 74.6(2)
C32 Re As 90.7(3)
C30 Re As 89.1(2)
C34 Re As 178.2(3)
O1 Re As 83.80(19)
N1 Re As 89.23(17)
C2 N1 C10 116.8(7)
C2 N1 Re 113.6(6)
C10 N1 Re 129.4(6)
C1 O1 Re 118.9(5)
O2 C1 O1 125.4(9)
O2 C1 C2 118.1(9)
O1 C1 C2 116.5(8)
N1 C2 C3 123.2(8)
N1 C2 C1 115.0(8)
C3 C2 C1 121.8(8)
C4 C3 C2 120.7(9)
C4 C3 H3 119.7
C2 C3 H3 119.7
C3 C4 C5 119.0(9)
C3 C4 H4 120.5
C5 C4 H4 120.5
C10 C5 C4 119.3(9)
C10 C5 C6 119.5(10)
C4 C5 C6 121.2(10)
C7 C6 C5 120.3(11)
C7 C6 H6 119.9
C5 C6 H6 119.9
C6 C7 C8 119.7(9)
C6 C7 H7 120.2
C8 C7 H7 120.2
C9 C8 C7 121.8(10)
C9 C8 H8 119.1
C7 C8 H8 119.1
C8 C9 C10 118.9(9)
C8 C9 H9 120.6
C10 C9 H9 120.6
N1 C10 C5 120.9(9)
N1 C10 C9 119.3(8)
C5 C10 C9 119.8(8)
C17 As C11 105.0(4)
C17 As C23 102.0(4)
C11 As C23 104.0(4)
C17 As Re 115.1(3)
C11 As Re 113.5(3)
C23 As Re 115.9(3)
C12 C11 C16 120.4(9)
C12 C11 As 121.1(6)
C16 C11 As 118.2(6)
C11 C12 C13 120.2(9)
C11 C12 H12 119.9
C13 C12 H12 119.9
C14 C13 C12 119.6(9)
C14 C13 H13 120.2
C12 C13 H13 120.2
C13 C14 C15 120.6(9)
C13 C14 H14 119.7
C15 C14 H14 119.7
C16 C15 C14 119.7(9)
C16 C15 H15 120.1
C14 C15 H15 120.1
C15 C16 C11 119.4(9)
C15 C16 H16 120.3
C11 C16 H16 120.3
C22 C17 C18 119.7(8)
C22 C17 As 117.9(6)
C18 C17 As 122.4(7)
C19 C18 C17 119.5(8)
C19 C18 H18 120.2
C17 C18 H18 120.2
C20 C19 C18 119.3(8)
C20 C19 H19 120.4
C18 C19 H19 120.4
C21 C20 C19 121.2(9)
C21 C20 H20 119.4
C19 C20 H20 119.4
C22 C21 C20 119.0(9)
C22 C21 H21 120.5
C20 C21 H21 120.5
C17 C22 C21 121.2(8)
C17 C22 H22 119.4
C21 C22 H22 119.4
C28 C23 C24 120.2(8)
C28 C23 As 120.1(6)
C24 C23 As 119.7(7)
C25 C24 C23 120.2(9)
C25 C24 H24 119.9
C23 C24 H24 119.9
C26 C25 C24 118.8(10)
C26 C25 H25 120.6
C24 C25 H25 120.6
C27 C26 C25 121.9(9)
C27 C26 H26 119.1
C25 C26 H26 119.1
C26 C27 C28 120.1(9)
C26 C27 H27 120.0
C28 C27 H27 120.0
C23 C28 C27 118.8(9)
C23 C28 H28 120.6
C27 C28 H28 120.6
O30 C30 Re 178.5(8)
O31 C32 Re 179.0(9)
O32 C34 Re 176.5(10)

loop_
_geom_bond_atom_site_label_1
_geom_bond_atom_site_label_2
_geom_bond_distance
Re C32 1.893(8)
Re C30 1.904(9)
Re C34 1.937(12)
Re O1 2.122(6)
Re N1 2.229(7)
Re As 2.5855(10)
N1 C2 1.339(10)
N1 C10 1.394(11)
O1 C1 1.281(11)
O2 C1 1.243(10)
C1 C2 1.500(11)
C2 C3 1.383(12)
C3 C4 1.333(12)
C3 H3 0.9500
C4 C5 1.400(13)
C4 H4 0.9500
C5 C10 1.395(13)
C5 C6 1.422(12)
C6 C7 1.386(17)
C6 H6 0.9500
C7 C8 1.394(17)
C7 H7 0.9500
C8 C9 1.378(10)
C8 H8 0.9500
C9 C10 1.435(13)
C9 H9 0.9500
As C17 1.935(9)
As C11 1.947(10)
As C23 1.949(8)
C11 C12 1.373(12)
C11 C16 1.399(11)
C12 C13 1.395(11)
C12 H12 0.9500
C13 C14 1.378(14)
C13 H13 0.9500
C14 C15 1.394(14)
C14 H14 0.9500
C15 C16 1.387(13)
C15 H15 0.9500
C16 H16 0.9500
C17 C22 1.371(11)
C17 C18 1.403(11)
C18 C19 1.388(12)
C18 H18 0.9500
C19 C20 1.386(13)
C19 H19 0.9500
C20 C21 1.383(12)
C20 H20 0.9500
C21 C22 1.377(11)
C21 H21 0.9500
C22 H22 0.9500
C23 C28 1.388(12)
C23 C24 1.399(11)
C24 C25 1.377(11)
C24 H24 0.9500
C25 C26 1.376(15)
C25 H25 0.9500
C26 C27 1.367(14)
C26 H26 0.9500
C27 C28 1.389(12)
C27 H27 0.9500
C28 H28 0.9500
C30 O30 1.169(10)
C32 O31 1.163(9)
C34 O32 1.136(12)

loop_
_geom_hbond_atom_site_label_D
_geom_hbond_atom_site_label_H
_geom_hbond_atom_site_label_A
_geom_hbond_site_symmetry_A
_geom_hbond_distance_DH
_geom_hbond_distance_HA
_geom_hbond_distance_DA
_geom_hbond_angle_DHA
C9 H9 O31 . 0.95 2.60 3.431(11) 146.4
C24 H24 O1 . 0.95 2.47 3.276(12) 143.3
C7 H7 O2 1_565 0.95 2.20 3.151(11) 176.4
C21 H21 O2 4_465 0.95 2.57 3.251(11) 128.4
C19 H19 O2 3 0.95 2.46 3.337(11) 153.3

_cod_database_fobs_code 2241455
